data_7124640
loop_
_publ_author_name
'Su, Lei'
'Song, Wei-Chao'
'Zhao, Jiong-Peng'
'Liu, Fu-Chen'

_publ_section_title
;
 Crystal engineering to control the magnetic interaction between weak
 ferromagnetic single-chain magnets assembled in a 3D framework.
;
_journal_issue 56
_journal_name_full 'Chemical communications (Cambridge, England)'
_journal_page_first 8722
_journal_page_last 8725
_journal_paper_doi 10.1039/c6cc02702d
_journal_volume 52
_journal_year 2016
_chemical_formula_sum 'C44 H42 Co4 N4 O14'
_chemical_formula_weight 1086.53
_space_group_crystal_system tetragonal
_space_group_IT_number 135
_space_group_name_Hall '-P 4c 2ab'
_space_group_name_H-M_alt 'P 42/m b c'
_atom_sites_solution_hydrogens mixed
_audit_creation_method SHELXL-2014/7
_audit_update_record
;
2016-06-07 deposited with the CCDC.
2016-06-13 downloaded from the CCDC.
;
_cell_angle_alpha 90
_cell_angle_beta 90
_cell_angle_gamma 90
_cell_formula_units_Z 8
_cell_length_a 25.569(7)
_cell_length_b 25.569(7)
_cell_length_c 16.707(6)
_cell_measurement_reflns_used 15388
_cell_measurement_temperature 113(2)
_cell_measurement_theta_max 25.3
_cell_measurement_theta_min 3.0
_cell_volume 10923(6)
_computing_structure_refinement 'SHELXL-2014/7 (Sheldrick, 2014)'
_diffrn_ambient_temperature 113(2)
_diffrn_measured_fraction_theta_full 0.989
_diffrn_measured_fraction_theta_max 0.989
_diffrn_measurement_device_type 'Rigaku Pilatus 200K'
_diffrn_radiation_type MoK\a
_diffrn_radiation_wavelength 0.71073
_diffrn_reflns_av_R_equivalents 0.1098
_diffrn_reflns_av_unetI/netI 0.0414
_diffrn_reflns_Laue_measured_fraction_full 0.989
_diffrn_reflns_Laue_measured_fraction_max 0.989
_diffrn_reflns_limit_h_max 30
_diffrn_reflns_limit_h_min -30
_diffrn_reflns_limit_k_max 25
_diffrn_reflns_limit_k_min -30
_diffrn_reflns_limit_l_max 19
_diffrn_reflns_limit_l_min -19
_diffrn_reflns_number 56649
_diffrn_reflns_point_group_measured_fraction_full 0.989
_diffrn_reflns_point_group_measured_fraction_max 0.989
_diffrn_reflns_theta_full 25.010
_diffrn_reflns_theta_max 25.010
_diffrn_reflns_theta_min 3.020
_exptl_absorpt_coefficient_mu 1.253
_exptl_absorpt_correction_T_max 1.000
_exptl_absorpt_correction_T_min 0.554
_exptl_absorpt_correction_type multi-scan
_exptl_crystal_colour red
_exptl_crystal_density_diffrn 1.322
_exptl_crystal_description Prism
_exptl_crystal_F_000 4432
_refine_diff_density_max 1.349
_refine_diff_density_min -0.494
_refine_diff_density_rms 0.120
_refine_ls_extinction_method none
_refine_ls_goodness_of_fit_ref 1.040
_refine_ls_hydrogen_treatment constr
_refine_ls_matrix_type full
_refine_ls_number_parameters 410
_refine_ls_number_reflns 4949
_refine_ls_number_restraints 72
_refine_ls_restrained_S_all 1.039
_refine_ls_R_factor_all 0.0558
_refine_ls_R_factor_gt 0.0482
_refine_ls_shift/su_max 0.002
_refine_ls_shift/su_mean 0.000
_refine_ls_structure_factor_coef Fsqd
_refine_ls_weighting_details 'w=1/[\s^2^(Fo^2^)+(0.0934P)^2^+21.4081P] where P=(Fo^2^+2Fc^2^)/3'
_refine_ls_weighting_scheme calc
_refine_ls_wR_factor_gt 0.1415
_refine_ls_wR_factor_ref 0.1480
_reflns_Friedel_coverage 0.000
_reflns_number_gt 4235
_reflns_number_total 4949
_reflns_threshold_expression 'I > 2\s(I)'
_cod_data_source_file c6cc02702d2.cif
_cod_data_source_block 1
_cod_depositor_comments
;
The following automatic conversions were performed:

data item '_exptl_absorpt_correction_type' value 'Multi-scan' was
changed to 'multi-scan' in accordance with the
/home/saulius/struct/COD-crude-data/automatic-downloads/DataCite-retrospective/RSC/depositions/lib/dictionaries/cif_core.dic
dictionary named 'cif_core.dic' version 2.4.2 last updated on
2011-04-26.

Automatic conversion script
Id: cif_fix_values 6909 2019-04-08 15:41:33Z antanas 
;
_cod_original_cell_volume 10922(7)
_cod_database_code 7124640
_shelx_shelxl_version_number 2014/7
_shelx_space_group_comment
;
The symmetry employed for this shelxl refinement is uniquely defined
by the following loop, which should always be used as a source of
symmetry information in preference to the above space-group names.
They are only intended as comments.
;

loop_
_space_group_symop_operation_xyz
'x, y, z'
'-x, -y, z'
'-y, x, z+1/2'
'y, -x, z+1/2'
'-x+1/2, y+1/2, -z'
'x+1/2, -y+1/2, -z'
'y+1/2, x+1/2, -z+1/2'
'-y+1/2, -x+1/2, -z+1/2'
'-x, -y, -z'
'x, y, -z'
'y, -x, -z-1/2'
'-y, x, -z-1/2'
'x-1/2, -y-1/2, z'
'-x-1/2, y-1/2, z'
'-y-1/2, -x-1/2, z-1/2'
'y-1/2, x-1/2, z-1/2'

loop_
_atom_site_label
_atom_site_type_symbol
_atom_site_fract_x
_atom_site_fract_y
_atom_site_fract_z
_atom_site_U_iso_or_equiv
_atom_site_adp_type
_atom_site_occupancy
_atom_site_site_symmetry_order
_atom_site_calc_flag
_atom_site_refinement_flags_posn
_atom_site_refinement_flags_adp
_atom_site_refinement_flags_occupancy
_atom_site_disorder_assembly
_atom_site_disorder_group
Co1 Co -0.93271(2) 0.66047(2) 0.59964(2) 0.01063(17) Uani 1 1 d . . . . .
Co2 Co -0.99693(2) 0.56336(2) 0.68829(3) 0.00975(17) Uani 1 1 d . . . . .
O1 O -0.99690(9) 0.69412(9) 0.65538(14) 0.0161(5) Uani 1 1 d . . . . .
O2 O -1.04609(9) 0.62630(9) 0.69768(14) 0.0165(5) Uani 1 1 d . . . . .
O5 O -0.98049(9) 0.58964(9) 0.56701(13) 0.0127(5) Uani 1 1 d . . . . .
O4 O -0.93065(9) 0.61276(9) 0.70283(13) 0.0127(5) Uani 1 1 d . . . . .
O7 O -1.00303(8) 0.55084(9) 0.81402(13) 0.0110(5) Uani 1 1 d . . . . .
O3 O -0.86657(9) 0.61839(9) 0.56721(14) 0.0176(5) Uani 1 1 d . . . . .
O6 O -0.94690(13) 0.69824(13) 0.5000 0.0154(7) Uani 1 2 d S T P . .
N1 N -1.27955(12) 0.88364(12) 0.85026(18) 0.0196(6) Uani 1 1 d . . . . .
C4 C -0.99397(17) 0.57221(18) 0.5000 0.0107(9) Uani 1 2 d S T P . .
H4A H -1.0167 0.5428 0.5000 0.013 Uiso 1 2 calc R U P . .
C9 C -1.15497(16) 0.78199(15) 0.7720(3) 0.0280(9) Uani 1 1 d . . . . .
C7 C -1.1123(2) 0.6978(2) 0.7770(3) 0.0591(18) Uani 1 1 d . . . . .
H7A H -1.1050 0.6681 0.8071 0.071 Uiso 1 1 d R U . . .
C6 C -1.07705(14) 0.71241(14) 0.7190(2) 0.0195(7) Uani 1 1 d . . . . .
C17 C -0.84922(18) 0.60370(18) 0.5000 0.0143(10) Uani 1 2 d S T P . .
C10 C -1.1190(2) 0.79671(18) 0.7153(4) 0.0592(18) Uani 1 1 d . . . . .
H10A H -1.1208 0.8309 0.6931 0.071 Uiso 1 1 calc R U . . .
C12 C -1.19798(15) 0.81733(15) 0.7983(2) 0.0265(9) Uani 1 1 d . . . . .
C19 C -0.78389(16) 0.54707(18) 0.4281(3) 0.0389(11) Uani 1 1 d . . . . .
H19A H -0.7978 0.5591 0.3787 0.047 Uiso 1 1 calc R U . . .
C3 C -0.9585(2) 0.7519(2) 0.5000 0.0265(12) Uani 1 2 d S T P . .
H3A H -0.9644 0.7637 0.4449 0.040 Uiso 0.5 1 calc R U P . .
H3B H -0.9901 0.7581 0.5318 0.040 Uiso 0.5 1 calc R U P . .
H3C H -0.9292 0.7713 0.5233 0.040 Uiso 0.5 1 calc R U P . .
C11 C -1.0798(2) 0.76247(17) 0.6895(4) 0.0511(15) Uani 1 1 d . . . . .
H11A H -1.0555 0.7737 0.6518 0.061 Uiso 1 1 d R U . . .
C5 C -1.03634(13) 0.67462(13) 0.68822(19) 0.0139(7) Uani 1 1 d . . . . .
C2 C -1.00635(13) 0.59582(13) 0.8649(2) 0.0155(7) Uani 1 1 d . . . . .
H2A H -0.9754 0.6167 0.8588 0.023 Uiso 1 1 d R U . . .
H2B H -1.0364 0.6162 0.8504 0.023 Uiso 1 1 d R U . . .
H2C H -1.0095 0.5848 0.9196 0.023 Uiso 1 1 d R U . . .
C1 C -0.89264(13) 0.60736(13) 0.7500 0.0132(9) Uani 1 2 d S T P . .
H1A H -0.8660 0.6340 0.7500 0.016 Uiso 1 2 d R U P . .
C20 C -0.74265(19) 0.5109(2) 0.4284(4) 0.0612(17) Uani 1 1 d . . . . .
H20A H -0.7331 0.4988 0.3656 0.073 Uiso 1 1 d R U . . .
C21 C -0.7214(3) 0.4930(3) 0.5000 0.074(3) Uani 1 2 d S T P . .
C18 C -0.80456(19) 0.5654(2) 0.5000 0.0231(11) Uani 1 2 d S T P . .
N3 N -0.3386(2) 0.1479(2) 0.0000 0.0378(13) Uani 1 2 d S T P . .
O8 O -0.2781(2) 0.2128(2) 0.0000 0.0693(17) Uani 1 2 d S T P . .
C28 C -0.3497(3) 0.0930(3) 0.0000 0.0466(18) Uani 1 2 d S T P . .
H28A H -0.3175 0.0736 0.0000 0.070 Uiso 1 2 d R U P . .
H28B H -0.3696 0.0842 0.0469 0.070 Uiso 1 1 d R U . . .
C29 C -0.2899(3) 0.1662(3) 0.0000 0.0518(19) Uani 1 2 d S T P . .
H29A H -0.2619 0.1413 0.0000 0.062 Uiso 1 2 d R U P . .
C27 C -0.3831(3) 0.1826(3) 0.0000 0.061(2) Uani 1 2 d S T P . .
H27A H -0.3706 0.2180 0.0000 0.092 Uiso 1 2 d R U P . .
H27B H -0.4040 0.1767 -0.0469 0.092 Uiso 1 1 d R U . . .
C16 C -1.2798(4) 0.8322(4) 0.8616(7) 0.023(2) Uani 0.5 1 d . . P A 1
H16A H -1.3092 0.8175 0.8881 0.027 Uiso 0.5 1 calc R U P A 1
C15 C -1.2400(4) 0.7982(5) 0.8374(8) 0.029(3) Uani 0.5 1 d . . P A 1
H15A H -1.2426 0.7618 0.8484 0.035 Uiso 0.5 1 calc R U P A 1
C13 C -1.1957(5) 0.8726(5) 0.7824(9) 0.037(3) Uani 0.5 1 d . . P A 1
H13A H -1.1666 0.8878 0.7558 0.044 Uiso 0.5 1 calc R U P A 1
C14 C -1.2384(6) 0.9034(6) 0.8079(9) 0.030(3) Uani 0.5 1 d . . P A 1
H14A H -1.2385 0.9396 0.7950 0.036 Uiso 0.5 1 calc R U P A 1
C16' C -1.2647(4) 0.8408(4) 0.8947(7) 0.029(2) Uani 0.5 1 d . . P A 2
H16B H -1.2820 0.8343 0.9440 0.035 Uiso 0.5 1 calc R U P A 2
C15' C -1.2259(5) 0.8073(4) 0.8706(8) 0.031(3) Uani 0.5 1 d . . P A 2
H15B H -1.2177 0.7774 0.9020 0.037 Uiso 0.5 1 calc R U P A 2
C13' C -1.2130(5) 0.8600(5) 0.7576(8) 0.036(3) Uani 0.5 1 d . . P A 2
H13C H -1.1959 0.8686 0.7088 0.043 Uiso 0.5 1 calc R U P A 2
C14' C -1.2528(6) 0.8918(5) 0.7853(9) 0.028(3) Uani 0.5 1 d . . P A 2
H14B H -1.2613 0.9219 0.7545 0.034 Uiso 0.5 1 calc R U P A 2
C8 C -1.1505(2) 0.7317(2) 0.8031(4) 0.066(2) Uani 1 1 d . . . . .
H8A H -1.1743 0.7205 0.8433 0.079 Uiso 1 1 calc R U . . .
C22 C -0.6759(7) 0.4589(8) 0.4876(13) 0.030(6) Uani 0.25 1 d G U P B -1
C23 C -0.6375(7) 0.4672(8) 0.4258(12) 0.066(8) Uani 0.25 1 d G U P B -1
H23A H -0.6422 0.4946 0.3879 0.079 Uiso 0.25 1 calc R U P B -1
C24 C -0.5921(7) 0.4341(7) 0.4213(11) 0.061(7) Uani 0.25 1 d G U P B -1
H24A H -0.5668 0.4395 0.3805 0.073 Uiso 0.25 1 calc R U P B -1
N2 N -0.5850(6) 0.3927(7) 0.4786(10) 0.049(6) Uani 0.25 1 d G U P B -1
C25 C -0.6234(7) 0.3844(8) 0.5404(11) 0.062(8) Uani 0.25 1 d G U P B -1
H25A H -0.6187 0.3571 0.5783 0.074 Uiso 0.25 1 calc R U P B -1
C26 C -0.6688(8) 0.4175(8) 0.5449(12) 0.054(8) Uani 0.25 1 d G U P B -1
H26A H -0.6941 0.4121 0.5857 0.065 Uiso 0.25 1 calc R U P B -1
C22' C -0.6777(7) 0.4504(7) 0.5345(9) 0.028(5) Uani 0.25 1 d G U P B -2
C23' C -0.6438(7) 0.4560(7) 0.5958(11) 0.056(7) Uani 0.25 1 d G U P B -2
H23B H -0.6488 0.4832 0.6338 0.067 Uiso 0.25 1 calc R U P B -2
C24' C -0.6029(7) 0.4231(7) 0.6032(11) 0.061(7) Uani 0.25 1 d G U P B -2
H24B H -0.5791 0.4270 0.6464 0.073 Uiso 0.25 1 calc R U P B -2
N2' N -0.5959(7) 0.3844(7) 0.5494(11) 0.060(6) Uani 0.25 1 d G U P B -2
C25' C -0.6297(6) 0.3788(6) 0.4880(11) 0.041(5) Uani 0.25 1 d G U P B -2
H25B H -0.6248 0.3516 0.4501 0.049 Uiso 0.25 1 calc R U P B -2
C26' C -0.6706(7) 0.4117(7) 0.4806(9) 0.030(5) Uani 0.25 1 d G U P B -2
H26B H -0.6945 0.4077 0.4374 0.035 Uiso 0.25 1 calc R U P B -2

loop_
_atom_site_aniso_label
_atom_site_aniso_U_11
_atom_site_aniso_U_22
_atom_site_aniso_U_33
_atom_site_aniso_U_23
_atom_site_aniso_U_13
_atom_site_aniso_U_12
Co1 0.0098(2) 0.0094(2) 0.0127(3) 0.00039(16) 0.00007(16) -0.00126(16)
Co2 0.0087(2) 0.0083(3) 0.0122(3) 0.00070(16) 0.00045(16) 0.00014(15)
O1 0.0146(12) 0.0118(11) 0.0218(13) -0.0002(10) 0.0044(10) 0.0010(9)
O2 0.0127(12) 0.0129(12) 0.0239(12) 0.0037(10) 0.0027(10) 0.0029(9)
O5 0.0121(11) 0.0117(11) 0.0141(11) 0.0015(9) 0.0001(9) -0.0008(9)
O4 0.0118(11) 0.0129(11) 0.0134(11) 0.0018(9) -0.0005(9) -0.0001(9)
O7 0.0113(11) 0.0089(11) 0.0127(12) -0.0019(9) 0.0019(8) -0.0007(8)
O3 0.0135(12) 0.0184(12) 0.0208(13) 0.0014(10) 0.0011(10) -0.0002(10)
O6 0.0201(17) 0.0106(16) 0.0156(16) 0.000 0.000 0.0001(13)
N1 0.0179(15) 0.0171(15) 0.0238(16) -0.0002(12) 0.0030(12) 0.0051(12)
C4 0.010(2) 0.007(2) 0.016(2) 0.000 0.000 -0.0002(17)
C9 0.025(2) 0.024(2) 0.035(2) -0.0015(17) 0.0100(17) 0.0117(16)
C7 0.063(3) 0.046(3) 0.069(4) 0.042(3) 0.049(3) 0.043(3)
C6 0.0167(17) 0.0168(17) 0.0251(18) -0.0005(14) 0.0061(15) 0.0063(14)
C17 0.009(2) 0.013(2) 0.021(2) 0.000 0.000 -0.0068(18)
C10 0.057(3) 0.018(2) 0.102(4) 0.021(3) 0.056(3) 0.018(2)
C12 0.024(2) 0.024(2) 0.032(2) -0.0018(16) 0.0082(16) 0.0099(16)
C19 0.019(2) 0.039(2) 0.058(3) -0.020(2) 0.003(2) 0.0023(18)
C3 0.043(3) 0.010(2) 0.026(3) 0.000 0.000 0.007(2)
C11 0.046(3) 0.021(2) 0.086(4) 0.015(2) 0.048(3) 0.011(2)
C5 0.0123(16) 0.0141(16) 0.0152(15) 0.0003(13) -0.0012(13) 0.0029(13)
C2 0.0181(17) 0.0118(16) 0.0166(16) -0.0031(13) 0.0016(13) 0.0007(13)
C1 0.0130(13) 0.0130(13) 0.014(2) 0.0006(13) -0.0006(13) -0.0012(18)
C20 0.021(2) 0.048(3) 0.115(5) -0.041(3) 0.008(3) 0.007(2)
C21 0.016(3) 0.025(4) 0.182(11) 0.000 0.000 0.008(3)
C18 0.009(2) 0.020(3) 0.040(3) 0.000 0.000 -0.002(2)
N3 0.051(3) 0.033(3) 0.029(3) 0.000 0.000 -0.006(3)
O8 0.070(4) 0.035(3) 0.102(5) 0.000 0.000 -0.018(3)
C28 0.062(5) 0.043(4) 0.035(3) 0.000 0.000 -0.018(4)
C29 0.055(5) 0.036(4) 0.065(5) 0.000 0.000 -0.003(3)
C27 0.059(5) 0.047(4) 0.078(6) 0.000 0.000 -0.007(4)
C16 0.015(5) 0.020(4) 0.033(6) -0.001(4) 0.004(4) 0.004(3)
C15 0.023(6) 0.016(5) 0.048(7) -0.005(5) 0.007(5) 0.002(4)
C13 0.030(7) 0.024(6) 0.056(9) 0.001(5) 0.019(6) 0.002(5)
C14 0.032(8) 0.015(6) 0.044(9) -0.002(5) 0.016(6) 0.004(5)
C16' 0.033(6) 0.027(6) 0.027(6) 0.013(5) 0.014(4) 0.018(5)
C15' 0.030(7) 0.015(5) 0.048(7) 0.010(5) 0.018(5) 0.015(4)
C13' 0.041(8) 0.033(8) 0.035(7) 0.016(5) 0.027(6) 0.023(6)
C14' 0.034(8) 0.020(7) 0.032(7) 0.013(5) 0.010(5) 0.015(5)
C8 0.069(4) 0.058(3) 0.071(4) 0.040(3) 0.057(3) 0.049(3)
C22 0.029(7) 0.025(7) 0.035(11) -0.016(8) 0.002(8) 0.015(6)
C23 0.059(11) 0.076(11) 0.064(11) 0.000(9) 0.009(8) 0.018(8)
C24 0.045(10) 0.073(11) 0.064(10) -0.001(8) 0.004(8) 0.021(8)
N2 0.035(7) 0.050(8) 0.063(11) -0.006(7) -0.002(7) 0.019(6)
C25 0.059(11) 0.054(11) 0.072(12) -0.002(9) -0.008(9) 0.004(8)
C26 0.050(10) 0.045(11) 0.067(11) 0.009(8) 0.012(8) 0.012(8)
C22' 0.029(8) 0.032(9) 0.024(8) 0.017(8) -0.002(7) 0.004(7)
C23' 0.050(10) 0.064(10) 0.053(10) 0.013(8) -0.010(8) 0.021(8)
C24' 0.046(10) 0.071(11) 0.066(11) 0.011(8) 0.005(8) 0.012(8)
N2' 0.050(10) 0.065(10) 0.066(10) 0.013(8) -0.001(8) 0.011(8)
C25' 0.047(8) 0.033(7) 0.043(11) 0.001(8) 0.009(8) 0.021(6)
C26' 0.034(8) 0.026(7) 0.029(10) 0.004(6) -0.005(6) 0.009(6)

loop_
_atom_type_symbol
_atom_type_description
_atom_type_scat_dispersion_real
_atom_type_scat_dispersion_imag
_atom_type_scat_source
C C 0.0033 0.0016 'International Tables Vol C Tables 4.2.6.8 and 6.1.1.4'
H H 0.0000 0.0000 'International Tables Vol C Tables 4.2.6.8 and 6.1.1.4'
Co Co 0.3494 0.9721 'International Tables Vol C Tables 4.2.6.8 and 6.1.1.4'
N N 0.0061 0.0033 'International Tables Vol C Tables 4.2.6.8 and 6.1.1.4'
O O 0.0106 0.0060 'International Tables Vol C Tables 4.2.6.8 and 6.1.1.4'

loop_
_geom_angle_atom_site_label_1
_geom_angle_atom_site_label_2
_geom_angle_atom_site_label_3
_geom_angle
_geom_angle_site_symmetry_1
_geom_angle_site_symmetry_3
O6 Co1 O1 91.75(11) . .
O6 Co1 O3 100.63(11) . .
O1 Co1 O3 167.62(10) . .
O6 Co1 O4 169.43(12) . .
O1 Co1 O4 83.86(9) . .
O3 Co1 O4 83.88(9) . .
O6 Co1 N1 95.00(12) . 12_577
O1 Co1 N1 89.49(10) . 12_577
O3 Co1 N1 89.76(11) . 12_577
O4 Co1 N1 94.57(10) . 12_577
O6 Co1 O5 95.18(11) . .
O1 Co1 O5 90.75(9) . .
O3 Co1 O5 87.82(9) . .
O4 Co1 O5 75.33(9) . .
N1 Co1 O5 169.80(10) 12_577 .
O2 Co2 O7 100.28(9) . 8_446
O2 Co2 O7 175.98(9) . 7_366
O7 Co2 O7 77.51(10) 8_446 7_366
O2 Co2 O4 90.78(9) . .
O7 Co2 O4 167.27(9) 8_446 .
O7 Co2 O4 91.07(9) 7_366 .
O2 Co2 O7 89.87(9) . .
O7 Co2 O7 81.82(9) 8_446 .
O7 Co2 O7 86.50(9) 7_366 .
O4 Co2 O7 92.00(9) . .
O2 Co2 O5 86.97(9) . .
O7 Co2 O5 109.98(9) 8_446 .
O7 Co2 O5 96.93(8) 7_366 .
O4 Co2 O5 76.65(9) . .
O7 Co2 O5 168.16(9) . .
C5 O1 Co1 132.0(2) . .
C5 O2 Co2 129.4(2) . .
C4 O5 Co2 132.0(2) . .
C4 O5 Co1 130.7(2) . .
Co2 O5 Co1 97.34(9) . .
C1 O4 Co1 126.4(2) . .
C1 O4 Co2 128.4(2) . .
Co1 O4 Co2 103.28(10) . .
C2 O7 Co2 120.10(19) . 8_446
C2 O7 Co2 121.87(19) . 7_366
Co2 O7 Co2 102.46(10) 8_446 7_366
C2 O7 Co2 117.95(19) . .
Co2 O7 Co2 97.83(9) 8_446 .
Co2 O7 Co2 90.58(8) 7_366 .
C17 O3 Co1 132.2(2) . .
C3 O6 Co1 121.41(9) . .
C3 O6 Co1 121.41(9) . 10_556
Co1 O6 Co1 116.43(17) . 10_556
C16 N1 C14 116.4(8) . .
C14' N1 C16' 115.7(8) . .
C14' N1 Co1 127.3(7) . 11_357
C16 N1 Co1 121.2(5) . 11_357
C14 N1 Co1 122.4(7) . 11_357
C16' N1 Co1 116.8(5) . 11_357
O5 C4 O5 126.6(4) . 10_556
O5 C4 H4A 116.7 . .
O5 C4 H4A 116.7 10_556 .
C10 C9 C8 117.1(4) . .
C10 C9 C12 122.2(4) . .
C8 C9 C12 120.7(4) . .
C6 C7 C8 121.2(4) . .
C6 C7 H7A 118.1 . .
C8 C7 H7A 119.0 . .
C11 C6 C7 118.2(4) . .
C11 C6 C5 120.6(3) . .
C7 C6 C5 121.2(3) . .
O3 C17 O3 125.3(4) . 10_556
O3 C17 C18 117.4(2) . .
O3 C17 C18 117.4(2) 10_556 .
C9 C10 C11 121.4(4) . .
C9 C10 H10A 119.3 . .
C11 C10 H10A 119.3 . .
C13' C12 C15' 115.7(7) . .
C15 C12 C13 118.5(8) . .
C13' C12 C9 123.7(6) . .
C15 C12 C9 120.7(6) . .
C15' C12 C9 120.7(5) . .
C13 C12 C9 120.8(7) . .
C18 C19 C20 120.3(5) . .
C18 C19 H19A 119.8 . .
C20 C19 H19A 119.8 . .
O6 C3 H3A 109.5 . .
O6 C3 H3B 109.5 . .
H3A C3 H3B 109.5 . .
O6 C3 H3C 109.5 . .
H3A C3 H3C 109.5 . .
H3B C3 H3C 109.5 . .
C6 C11 C10 120.6(4) . .
C6 C11 H11A 119.8 . .
C10 C11 H11A 119.6 . .
O1 C5 O2 126.9(3) . .
O1 C5 C6 116.7(3) . .
O2 C5 C6 116.4(3) . .
O7 C2 H2A 109.5 . .
O7 C2 H2B 109.5 . .
H2A C2 H2B 109.5 . .
O7 C2 H2C 109.5 . .
H2A C2 H2C 109.5 . .
H2B C2 H2C 109.4 . .
O4 C1 O4 124.1(4) 7_366 .
O4 C1 H1A 117.9 7_366 .
O4 C1 H1A 117.9 . .
C21 C20 C19 120.8(6) . .
C21 C20 H20A 129.1 . .
C19 C20 H20A 110.0 . .
C20 C21 C20 118.7(6) 10_556 .
C20 C21 C22 128.7(9) 10_556 .
C20 C21 C22 112.5(9) . .
C20 C21 C22' 100.3(6) 10_556 .
C20 C21 C22' 140.8(7) . .
C19 C18 C19 119.0(5) 10_556 .
C19 C18 C17 120.5(3) 10_556 .
C19 C18 C17 120.5(3) . .
C29 N3 C28 122.1(7) . .
C29 N3 C27 121.4(6) . .
C28 N3 C27 116.5(6) . .
N3 C28 H28A 109.6 . .
N3 C28 H28B 109.4 . .
H28A C28 H28B 109.5 . .
O8 C29 N3 124.9(8) . .
O8 C29 H29A 117.3 . .
N3 C29 H29A 117.7 . .
N3 C27 H27A 108.5 . .
N3 C27 H27B 109.9 . .
H27A C27 H27B 109.5 . .
N1 C16 C15 124.9(9) . .
N1 C16 H16A 117.6 . .
C15 C16 H16A 117.6 . .
C12 C15 C16 119.6(10) . .
C12 C15 H15A 120.2 . .
C16 C15 H15A 120.2 . .
C14 C13 C12 117.5(12) . .
C14 C13 H13A 121.3 . .
C12 C13 H13A 121.3 . .
N1 C14 C13 123.1(13) . .
N1 C14 H14A 118.5 . .
C13 C14 H14A 118.5 . .
C15' C16' N1 122.6(9) . .
C15' C16' H16B 118.7 . .
N1 C16' H16B 118.7 . .
C16' C15' C12 119.8(9) . .
C16' C15' H15B 120.1 . .
C12 C15' H15B 120.1 . .
C12 C13' C14' 121.2(11) . .
C12 C13' H13C 119.4 . .
C14' C13' H13C 119.4 . .
N1 C14' C13' 124.9(12) . .
N1 C14' H14B 117.5 . .
C13' C14' H14B 117.5 . .
C7 C8 C9 121.4(4) . .
C7 C8 H8A 119.3 . .
C9 C8 H8A 119.3 . .
C23 C22 C26 120.0 . .
C23 C22 C21 123.6(12) . .
C26 C22 C21 116.2(12) . .
C22 C23 C24 120.0 . .
C22 C23 H23A 120.0 . .
C24 C23 H23A 120.0 . .
N2 C24 C23 120.0 . .
N2 C24 H24A 120.0 . .
C23 C24 H24A 120.0 . .
C24 N2 C25 120.0 . .
N2 C25 C26 120.0 . .
N2 C25 H25A 120.0 . .
C26 C25 H25A 120.0 . .
C25 C26 C22 120.0 . .
C25 C26 H26A 120.0 . .
C22 C26 H26A 120.0 . .
C26' C22' C23' 120.0 . .
C26' C22' C21 109.8(9) . .
C23' C22' C21 128.6(10) . .
C22' C23' C24' 120.0 . .
C22' C23' H23B 120.0 . .
C24' C23' H23B 120.0 . .
N2' C24' C23' 120.0 . .
N2' C24' H24B 120.0 . .
C23' C24' H24B 120.0 . .
C24' N2' C25' 120.0 . .
C26' C25' N2' 120.0 . .
C26' C25' H25B 120.0 . .
N2' C25' H25B 120.0 . .
C25' C26' C22' 120.0 . .
C25' C26' H26B 120.0 . .
C22' C26' H26B 120.0 . .

loop_
_geom_bond_atom_site_label_1
_geom_bond_atom_site_label_2
_geom_bond_distance
_geom_bond_site_symmetry_2
Co1 O6 1.9584(19) .
Co1 O1 2.074(2) .
Co1 O3 2.076(2) .
Co1 O4 2.113(2) .
Co1 N1 2.151(3) 12_577
Co1 O5 2.251(2) .
Co2 O2 2.048(2) .
Co2 O7 2.069(2) 8_446
Co2 O7 2.092(2) 7_366
Co2 O4 2.128(2) .
Co2 O7 2.130(2) .
Co2 O5 2.176(2) .
O1 C5 1.252(4) .
O2 C5 1.270(4) .
O5 C4 1.253(3) .
O4 C1 1.259(3) .
O7 C2 1.433(4) .
O7 Co2 2.069(2) 8_446
O7 Co2 2.092(2) 7_366
O3 C17 1.264(3) .
O6 C3 1.403(6) .
O6 Co1 1.9584(19) 10_556
N1 C14' 1.299(16) .
N1 C16 1.328(11) .
N1 C14 1.364(16) .
N1 C16' 1.376(10) .
N1 Co1 2.151(3) 11_357
C4 O5 1.253(3) 10_556
C4 H4A 0.9500 .
C9 C10 1.373(6) .
C9 C8 1.392(6) .
C9 C12 1.490(5) .
C7 C6 1.375(6) .
C7 C8 1.376(6) .
C7 H7A 0.9300 .
C6 C11 1.373(6) .
C6 C5 1.511(5) .
C17 O3 1.264(3) 10_556
C17 C18 1.504(7) .
C10 C11 1.399(6) .
C10 H10A 0.9500 .
C12 C13' 1.343(14) .
C12 C15 1.349(13) .
C12 C15' 1.427(12) .
C12 C13 1.439(15) .
C19 C18 1.393(5) .
C19 C20 1.403(7) .
C19 H19A 0.9500 .
C3 H3A 0.9800 .
C3 H3B 0.9800 .
C3 H3C 0.9800 .
C11 H11A 0.9299 .
C2 H2A 0.9597 .
C2 H2B 0.9603 .
C2 H2C 0.9599 .
C1 O4 1.259(3) 7_366
C1 H1A 0.9615 .
C20 C21 1.391(8) .
C20 H20A 1.1200 .
C21 C20 1.391(8) 10_556
C21 C22 1.469(19) .
C21 C22' 1.665(18) .
C18 C19 1.393(5) 10_556
N3 C29 1.330(10) .
N3 C28 1.432(9) .
N3 C27 1.443(10) .
O8 C29 1.229(9) .
C28 H28A 0.9601 .
C28 H28B 0.9603 .
C29 H29A 0.9601 .
C27 H27A 0.9602 .
C27 H27B 0.9600 .
C16 C15 1.399(16) .
C16 H16A 0.9500 .
C15 H15A 0.9500 .
C13 C14 1.41(2) .
C13 H13A 0.9500 .
C14 H14A 0.9500 .
C16' C15' 1.372(15) .
C16' H16B 0.9500 .
C15' H15B 0.9500 .
C13' C14' 1.38(2) .
C13' H13C 0.9500 .
C14' H14B 0.9500 .
C8 H8A 0.9500 .
C22 C23 1.439(12) .
C22 C26 1.440(12) .
C23 C24 1.439(12) .
C23 H23A 0.9500 .
C24 N2 1.439(12) .
C24 H24A 0.9500 .
N2 C25 1.439(12) .
C25 C26 1.439(12) .
C25 H25A 0.9500 .
C26 H26A 0.9500 .
C22' C26' 1.349(12) .
C22' C23' 1.349(13) .
C23' C24' 1.349(13) .
C23' H23B 0.9500 .
C24' N2' 1.348(12) .
C24' H24B 0.9500 .
N2' C25' 1.349(12) .
C25' C26' 1.349(12) .
C25' H25B 0.9500 .
C26' H26B 0.9500 .

loop_
_geom_torsion_atom_site_label_1
_geom_torsion_atom_site_label_2
_geom_torsion_atom_site_label_3
_geom_torsion_atom_site_label_4
_geom_torsion
_geom_torsion_site_symmetry_1
_geom_torsion_site_symmetry_4
Co2 O5 C4 O5 -177.2(2) . 10_556
Co1 O5 C4 O5 4.8(7) . 10_556
C8 C7 C6 C11 2.1(9) . .
C8 C7 C6 C5 -177.8(6) . .
Co1 O3 C17 O3 10.2(7) . 10_556
Co1 O3 C17 C18 -169.4(3) . .
C8 C9 C10 C11 0.5(10) . .
C12 C9 C10 C11 -178.1(5) . .
C10 C9 C12 C13' 16.3(11) . .
C8 C9 C12 C13' -162.2(9) . .
C10 C9 C12 C15 162.7(8) . .
C8 C9 C12 C15 -15.8(9) . .
C10 C9 C12 C15' -163.3(8) . .
C8 C9 C12 C15' 18.2(9) . .
C10 C9 C12 C13 -17.0(10) . .
C8 C9 C12 C13 164.4(8) . .
C7 C6 C11 C10 -2.9(9) . .
C5 C6 C11 C10 177.0(5) . .
C9 C10 C11 C6 1.6(10) . .
Co1 O1 C5 O2 2.3(5) . .
Co1 O1 C5 C6 -176.8(2) . .
Co2 O2 C5 O1 15.6(5) . .
Co2 O2 C5 C6 -165.3(2) . .
C11 C6 C5 O1 21.2(6) . .
C7 C6 C5 O1 -158.8(5) . .
C11 C6 C5 O2 -158.0(4) . .
C7 C6 C5 O2 22.0(6) . .
Co1 O4 C1 O4 -160.1(2) . 7_366
Co2 O4 C1 O4 1.54(11) . 7_366
C18 C19 C20 C21 -0.6(8) . .
C19 C20 C21 C20 1.5(11) . 10_556
C19 C20 C21 C22 -175.1(10) . .
C19 C20 C21 C22' 175.1(12) . .
C20 C19 C18 C19 -0.4(8) . 10_556
C20 C19 C18 C17 -179.2(4) . .
O3 C17 C18 C19 0.4(7) . 10_556
O3 C17 C18 C19 -179.2(4) 10_556 10_556
O3 C17 C18 C19 179.2(4) . .
O3 C17 C18 C19 -0.4(7) 10_556 .
C28 N3 C29 O8 180.0 . .
C27 N3 C29 O8 0.0 . .
C14 N1 C16 C15 3.8(15) . .
Co1 N1 C16 C15 -174.0(9) 11_357 .
C13 C12 C15 C16 -0.3(15) . .
C9 C12 C15 C16 179.9(8) . .
N1 C16 C15 C12 -1.1(17) . .
C15 C12 C13 C14 -0.9(16) . .
C9 C12 C13 C14 178.8(10) . .
C16 N1 C14 C13 -5.1(16) . .
Co1 N1 C14 C13 172.6(10) 11_357 .
C12 C13 C14 N1 4(2) . .
C14' N1 C16' C15' -3.0(16) . .
Co1 N1 C16' C15' -178.2(10) 11_357 .
N1 C16' C15' C12 2.4(19) . .
C13' C12 C15' C16' -0.9(16) . .
C9 C12 C15' C16' 178.7(10) . .
C15' C12 C13' C14' 0.3(18) . .
C9 C12 C13' C14' -179.3(10) . .
C16' N1 C14' C13' 2.4(17) . .
Co1 N1 C14' C13' 176.9(10) 11_357 .
C12 C13' C14' N1 -1(2) . .
C6 C7 C8 C9 0.0(11) . .
C10 C9 C8 C7 -1.4(10) . .
C12 C9 C8 C7 177.3(6) . .
C20 C21 C22 C23 -138.8(11) 10_556 .
C20 C21 C22 C23 37.4(15) . .
C20 C21 C22 C26 37.0(17) 10_556 .
C20 C21 C22 C26 -146.8(10) . .
C26 C22 C23 C24 0.0 . .
C21 C22 C23 C24 175.6(17) . .
C22 C23 C24 N2 0.0 . .
C23 C24 N2 C25 0.0 . .
C24 N2 C25 C26 0.0 . .
N2 C25 C26 C22 0.0 . .
C23 C22 C26 C25 0.0 . .
C21 C22 C26 C25 -175.9(16) . .
C20 C21 C22' C26' 150.5(8) 10_556 .
C20 C21 C22' C26' -23.8(17) . .
C20 C21 C22' C23' -44.4(12) 10_556 .
C20 C21 C22' C23' 141.3(12) . .
C26' C22' C23' C24' 0.0 . .
C21 C22' C23' C24' -163.7(15) . .
C22' C23' C24' N2' 0.0 . .
C23' C24' N2' C25' 0.0 . .
C24' N2' C25' C26' 0.0 . .
N2' C25' C26' C22' 0.0 . .
C23' C22' C26' C25' 0.0 . .
C21 C22' C26' C25' 166.5(13) . .
